data_1577023
loop_
_publ_author_name
'Lv, Hui-Peng'
'Liao, Zhi-Lin'
'Gao, Di'
'Jiang, Kai-Wen'
'Yu, Si-Qi'
'Lei, Yi'
'Liu, Jian-Chun'
'Geng, Yi-Zhuo'
'Ai, Yong'
'Li, Peng-Fei'
'Qin, Yan'
'Chen, Xiao-Gang'

_publ_section_title
;
 2D Chiral Organic Salts with Large Piezoelectric Response
;
_journal_name_full 'Materials Horizons'
_journal_paper_doi 10.1039/D6MH00256K
_journal_year 2026
_chemical_formula_moiety 'C8 H11 Br N, Cl'
_chemical_formula_sum 'C8 H11 Br Cl N'
_chemical_formula_weight 236.54
_space_group_crystal_system orthorhombic
_space_group_IT_number 56
_space_group_name_Hall '-P 2ab 2ac'
_space_group_name_H-M_alt 'P c c n'
_atom_sites_solution_hydrogens geom
_atom_sites_solution_primary dual
_audit_creation_date 2025-11-11
_audit_creation_method
;
Olex2 1.3
(compiled 2020.11.12 svn.r5f609507 for OlexSys, GUI svn.r6408)
;
_audit_update_record
;
2025-12-17 deposited with the CCDC.	2026-03-31 downloaded from the CCDC.
;
_cell_angle_alpha 90
_cell_angle_beta 90
_cell_angle_gamma 90
_cell_formula_units_Z 8
_cell_length_a 19.4511(12)
_cell_length_b 14.2516(11)
_cell_length_c 7.4067(6)
_cell_measurement_reflns_used 2828
_cell_measurement_temperature 300.00(10)
_cell_measurement_theta_max 71.5440
_cell_measurement_theta_min 3.8080
_cell_volume 2053.2(3)
_computing_cell_refinement 'CrysAlisPro 1.171.43.129a (Rigaku OD, 2024)'
_computing_data_collection 'CrysAlisPro 1.171.43.129a (Rigaku OD, 2024)'
_computing_data_reduction 'CrysAlisPro 1.171.43.129a (Rigaku OD, 2024)'
_computing_molecular_graphics 'Olex2 1.3 (Dolomanov et al., 2009)'
_computing_publication_material 'Olex2 1.3 (Dolomanov et al., 2009)'
_computing_structure_refinement 'SHELXL 2018/3 (Sheldrick, 2015)'
_computing_structure_solution 'SHELXT  (Sheldrick, 2015)'
_diffrn_ambient_environment air
_diffrn_ambient_temperature 300.00(10)
_diffrn_detector 'Hybrid Pixel Array Detector'
_diffrn_detector_area_resol_mean 10.0000
_diffrn_detector_type 'HyPix-Arc 150'
_diffrn_measured_fraction_theta_full 0.997
_diffrn_measured_fraction_theta_max 0.967
_diffrn_measurement_details
;
List of Runs (angles in degrees, time in seconds):

  # Type    Start    End  Width  t~exp~   \w     \q     \k     \f   Frames
#--------------------------------------------------------------------------
  1  \w     35.00  60.00   0.50    0.50    --   60.54-138.00  56.00   50
  2  \w     46.00  71.00   0.50    0.50    --   75.12-138.00  56.00   50
  3  \w     52.00  92.00   0.50    0.50    --   75.18-125.00 -60.00   80
  4  \w     31.00  56.00   0.50    0.50    --   60.54-132.00-127.00   50
  5  \w     43.00  68.00   0.50    0.50    --   75.18-132.00-127.00   50
  6  \w     86.00 111.00   0.50    0.50    --   75.18  15.00-180.00   50
  7  \w     54.00  95.00   0.50    0.50    --   75.18-125.00   0.00   82
  8  \w     40.00  65.00   0.50    0.50    --   75.18-119.00 135.00   50
  9  \w     24.00  52.00   0.50    0.50    --   60.54-119.00 135.00   56
 10  \w   -103.00 -70.00   0.50    0.50    --  -60.72 -15.00-120.00   66
 11  \w    -96.00 -62.00   0.50    0.50    --  -75.50 -15.00-150.00   68
 12  \w   -104.00 -43.00   0.50    0.50    --  -60.72 -15.00-180.00  122
 13  \w    -80.00 -43.00   0.50    0.50    --  -60.72 -15.00 -60.00   74
 14  \w    -90.00 -58.00   0.50    0.50    --  -75.50 -15.00 -60.00   64
 15  \w   -120.00 -70.00   0.50    0.50    --  -75.50 -15.00  90.00  100
 16  \w    -97.00 -60.00   0.50    0.50    --  -79.20 116.00 164.41   74
 17  \w    -98.00 -47.00   0.50    0.50    --  -79.20 126.00 175.43  102
 18  \w    -94.00 -69.00   0.50    0.50    --  -75.50 138.00 118.00   50
 19  \w    -69.00 -44.00   0.50    0.50    --  -60.72 132.00 -57.00   50
 20  \w    -73.00 -48.00   0.50    0.50    --  -60.72 119.00-140.00   50
 21  \w    -88.00 -63.00   0.50    0.50    --  -75.50 119.00-140.00   50
;
_diffrn_measurement_device 'four-circle diffractometer'
_diffrn_measurement_device_type 'XtaLAB Synergy R, DW system, HyPix-Arc 150'
_diffrn_measurement_method '\w scans'
_diffrn_orient_matrix_type 'CrysAlisPro convention (1999,Acta A55,543-557)'
_diffrn_orient_matrix_UB_11 0.0785351000
_diffrn_orient_matrix_UB_12 -0.0044902000
_diffrn_orient_matrix_UB_13 0.0256181000
_diffrn_orient_matrix_UB_21 -0.0034301000
_diffrn_orient_matrix_UB_22 -0.1080040000
_diffrn_orient_matrix_UB_23 0.0033444000
_diffrn_orient_matrix_UB_31 0.0096611000
_diffrn_orient_matrix_UB_32 -0.0023745000
_diffrn_orient_matrix_UB_33 -0.2063287000
_diffrn_radiation_monochromator mirror
_diffrn_radiation_probe x-ray
_diffrn_radiation_type 'Cu K\a'
_diffrn_radiation_wavelength 1.54184
_diffrn_reflns_av_R_equivalents 0.0484
_diffrn_reflns_av_unetI/netI 0.0502
_diffrn_reflns_Laue_measured_fraction_full 0.997
_diffrn_reflns_Laue_measured_fraction_max 0.967
_diffrn_reflns_limit_h_max 24
_diffrn_reflns_limit_h_min -23
_diffrn_reflns_limit_k_max 15
_diffrn_reflns_limit_k_min -17
_diffrn_reflns_limit_l_max 5
_diffrn_reflns_limit_l_min -8
_diffrn_reflns_number 10631
_diffrn_reflns_point_group_measured_fraction_full 0.997
_diffrn_reflns_point_group_measured_fraction_max 0.967
_diffrn_reflns_theta_full 67.684
_diffrn_reflns_theta_max 73.402
_diffrn_reflns_theta_min 3.845
_diffrn_source 'Rotating-anode X-ray tube'
_diffrn_source_type 'Rigaku (Cu) X-ray Source'
_exptl_absorpt_coefficient_mu 7.379
_exptl_absorpt_correction_T_max 1.00000
_exptl_absorpt_correction_T_min 0.87402
_exptl_absorpt_correction_type multi-scan
_exptl_absorpt_process_details
;
CrysAlisPro 1.171.43.129a (Rigaku Oxford Diffraction, 2024)
Empirical absorption correction using spherical harmonics,
implemented in SCALE3 ABSPACK scaling algorithm.
;
_exptl_crystal_colour colourless
_exptl_crystal_colour_primary colourless
_exptl_crystal_density_diffrn 1.530
_exptl_crystal_description plate
_exptl_crystal_F_000 944
_exptl_crystal_size_max 0.17
_exptl_crystal_size_mid 0.15
_exptl_crystal_size_min 0.12
_refine_diff_density_max 0.447
_refine_diff_density_min -0.440
_refine_diff_density_rms 0.054
_refine_ls_extinction_coef 0.00033(10)
_refine_ls_extinction_expression Fc^*^=kFc[1+0.001xFc^2^\l^3^/sin(2\q)]^-1/4^
_refine_ls_extinction_method 'SHELXL-2018/3 (Sheldrick 2018)'
_refine_ls_goodness_of_fit_ref 1.023
_refine_ls_hydrogen_treatment constr
_refine_ls_matrix_type full
_refine_ls_number_parameters 103
_refine_ls_number_reflns 1994
_refine_ls_number_restraints 0
_refine_ls_restrained_S_all 1.023
_refine_ls_R_factor_all 0.1103
_refine_ls_R_factor_gt 0.0508
_refine_ls_shift/su_max 0.000
_refine_ls_shift/su_mean 0.000
_refine_ls_structure_factor_coef Fsqd
_refine_ls_weighting_details 'w=1/[\s^2^(Fo^2^)+(0.0519P)^2^+1.7626P] where P=(Fo^2^+2Fc^2^)/3'
_refine_ls_weighting_scheme calc
_refine_ls_wR_factor_gt 0.1248
_refine_ls_wR_factor_ref 0.1537
_reflns_Friedel_coverage 0.000
_reflns_number_gt 988
_reflns_number_total 1994
_reflns_threshold_expression 'I > 2\s(I)'
_cod_data_source_file d6mh00256k2.cif
_cod_data_source_block rac_4_br_alfa_ba_cl_300k2_auto
_cod_database_code 1577023
_shelx_shelxl_version_number 2018/3
_chemical_oxdiff_formula 'C H N Cl Br '
_shelx_space_group_comment
;
The symmetry employed for this shelxl refinement is uniquely defined
by the following loop, which should always be used as a source of
symmetry information in preference to the above space-group names.
They are only intended as comments.
;
_shelx_estimated_absorpt_t_max 0.471
_shelx_estimated_absorpt_t_min 0.367
_reflns_odcompleteness_completeness 99.77
_reflns_odcompleteness_iscentric 1
_reflns_odcompleteness_theta 66.97
_olex2_refinement_description
;
1. Fixed Uiso
 At 1.2 times of:
  All C(H) groups, All N(H,H,H) groups
 At 1.5 times of:
  All C(H,H,H) groups
2.a Ternary CH refined with riding coordinates:
 C2(H2)
2.b Aromatic/amide H refined with riding coordinates:
 C4(H4), C5(H5), C7(H7), C8(H8)
2.c Idealised Me refined as rotating group:
 N1(H1A,H1B,H1C), C1(H1D,H1E,H1F)
;
_olex2_submission_special_instructions 'No special instructions were received'
_oxdiff_exptl_absorpt_empirical_details
;
Empirical correction (ABSPACK) includes:
- Absorption correction using spherical harmonics
- Frame scaling
;
_oxdiff_exptl_absorpt_empirical_full_max 2.612
_oxdiff_exptl_absorpt_empirical_full_min 0.501

loop_
_space_group_symop_operation_xyz
'x, y, z'
'-x+1/2, -y+1/2, z'
'-x, y+1/2, -z+1/2'
'x+1/2, -y, -z+1/2'
'-x, -y, -z'
'x-1/2, y-1/2, -z'
'x, -y-1/2, z-1/2'
'-x-1/2, y, z-1/2'

loop_
_atom_site_label
_atom_site_type_symbol
_atom_site_fract_x
_atom_site_fract_y
_atom_site_fract_z
_atom_site_U_iso_or_equiv
_atom_site_adp_type
_atom_site_occupancy
_atom_site_site_symmetry_order
_atom_site_calc_flag
_atom_site_refinement_flags_posn
_atom_site_refinement_flags_adp
_atom_site_refinement_flags_occupancy
_atom_site_disorder_assembly
_atom_site_disorder_group
Br1 Br 0.32890(4) 0.32207(7) 0.79071(15) 0.1522(5) Uani 1 1 d . . . . .
Cl1 Cl 0.66687(6) 0.13775(9) 0.62397(17) 0.0723(4) Uani 1 1 d . . . . .
N1 N 0.67394(18) 0.3559(3) 0.7004(5) 0.0720(11) Uani 1 1 d . . . . .
H1A H 0.662807 0.298983 0.660664 0.086 Uiso 1 1 calc R U . . .
H1B H 0.668340 0.358341 0.819560 0.086 Uiso 1 1 calc R U . . .
H1C H 0.717641 0.367946 0.673276 0.086 Uiso 1 1 calc R U . . .
C1 C 0.6533(3) 0.5230(4) 0.6673(8) 0.1022(19) Uani 1 1 d . . . . .
H1D H 0.653479 0.527314 0.796641 0.153 Uiso 1 1 calc R U . . .
H1E H 0.623263 0.570119 0.618545 0.153 Uiso 1 1 calc R U . . .
H1F H 0.698999 0.532550 0.622266 0.153 Uiso 1 1 calc R U . . .
C2 C 0.6283(3) 0.4279(4) 0.6118(7) 0.0753(14) Uani 1 1 d . . . . .
H2 H 0.634383 0.422358 0.480913 0.090 Uiso 1 1 calc R U . . .
C3 C 0.5544(3) 0.4037(4) 0.6550(6) 0.0670(13) Uani 1 1 d . . . . .
C4 C 0.5122(3) 0.4631(4) 0.7511(7) 0.0786(15) Uani 1 1 d . . . . .
H4 H 0.528995 0.520617 0.790743 0.094 Uiso 1 1 calc R U . . .
C5 C 0.4454(3) 0.4379(5) 0.7889(7) 0.0867(17) Uani 1 1 d . . . . .
H5 H 0.417085 0.478692 0.852777 0.104 Uiso 1 1 calc R U . . .
C6 C 0.4210(3) 0.3545(5) 0.7339(8) 0.0904(17) Uani 1 1 d . . . . .
C7 C 0.4609(3) 0.2942(5) 0.6387(9) 0.106(2) Uani 1 1 d . . . . .
H7 H 0.443716 0.236374 0.601705 0.127 Uiso 1 1 calc R U . . .
C8 C 0.5270(3) 0.3197(4) 0.5978(8) 0.0904(17) Uani 1 1 d . . . . .
H8 H 0.554030 0.279214 0.529665 0.108 Uiso 1 1 calc R U . . .

loop_
_atom_site_aniso_label
_atom_site_aniso_U_11
_atom_site_aniso_U_22
_atom_site_aniso_U_33
_atom_site_aniso_U_23
_atom_site_aniso_U_13
_atom_site_aniso_U_12
Br1 0.0641(5) 0.1734(10) 0.2191(11) 0.0155(7) 0.0136(5) 0.0087(5)
Cl1 0.0635(7) 0.0771(8) 0.0761(7) 0.0025(7) -0.0003(6) -0.0033(7)
N1 0.055(2) 0.082(3) 0.079(2) -0.010(2) 0.0041(19) 0.000(2)
C1 0.100(4) 0.080(4) 0.126(5) 0.021(4) 0.000(4) -0.008(4)
C2 0.081(3) 0.087(4) 0.058(3) 0.007(3) -0.004(3) 0.009(3)
C3 0.065(3) 0.075(3) 0.060(3) -0.001(3) -0.009(2) 0.009(3)
C4 0.082(4) 0.077(4) 0.077(3) -0.009(3) 0.000(3) 0.012(3)
C5 0.079(4) 0.102(4) 0.079(4) -0.001(3) 0.004(3) 0.030(4)
C6 0.057(3) 0.102(4) 0.112(5) 0.000(4) -0.004(3) 0.011(3)
C7 0.067(3) 0.095(4) 0.156(6) -0.032(4) -0.010(4) 0.009(3)
C8 0.058(3) 0.095(4) 0.118(5) -0.029(4) -0.005(3) 0.017(3)

loop_
_atom_type_symbol
_atom_type_description
_atom_type_scat_dispersion_real
_atom_type_scat_dispersion_imag
_atom_type_scat_source
C C 0.0181 0.0091 'International Tables Vol C Tables 4.2.6.8 and 6.1.1.4'
H H 0.0000 0.0000 'International Tables Vol C Tables 4.2.6.8 and 6.1.1.4'
Br Br -0.6763 1.2805 'International Tables Vol C Tables 4.2.6.8 and 6.1.1.4'
Cl Cl 0.3639 0.7018 'International Tables Vol C Tables 4.2.6.8 and 6.1.1.4'
N N 0.0311 0.0180 'International Tables Vol C Tables 4.2.6.8 and 6.1.1.4'

loop_
_geom_angle_atom_site_label_1
_geom_angle_atom_site_label_2
_geom_angle_atom_site_label_3
_geom_angle
_geom_angle_site_symmetry_1
_geom_angle_site_symmetry_3
_geom_angle_publ_flag
H1A N1 H1B 109.5 . . ?
H1A N1 H1C 109.5 . . ?
H1B N1 H1C 109.5 . . ?
C2 N1 H1A 109.5 . . ?
C2 N1 H1B 109.5 . . ?
C2 N1 H1C 109.5 . . ?
H1D C1 H1E 109.5 . . ?
H1D C1 H1F 109.5 . . ?
H1E C1 H1F 109.5 . . ?
C2 C1 H1D 109.5 . . ?
C2 C1 H1E 109.5 . . ?
C2 C1 H1F 109.5 . . ?
N1 C2 H2 107.8 . . ?
N1 C2 C3 108.2(4) . . ?
C1 C2 N1 107.8(4) . . ?
C1 C2 H2 107.8 . . ?
C1 C2 C3 117.1(5) . . ?
C3 C2 H2 107.8 . . ?
C4 C3 C2 122.4(5) . . ?
C4 C3 C8 117.5(5) . . ?
C8 C3 C2 120.1(5) . . ?
C3 C4 H4 119.8 . . ?
C3 C4 C5 120.5(6) . . ?
C5 C4 H4 119.8 . . ?
C4 C5 H5 119.9 . . ?
C6 C5 C4 120.2(6) . . ?
C6 C5 H5 119.9 . . ?
C5 C6 Br1 118.8(5) . . ?
C5 C6 C7 121.0(6) . . ?
C7 C6 Br1 120.1(5) . . ?
C6 C7 H7 120.5 . . ?
C6 C7 C8 119.0(6) . . ?
C8 C7 H7 120.5 . . ?
C3 C8 H8 119.1 . . ?
C7 C8 C3 121.8(5) . . ?
C7 C8 H8 119.1 . . ?

loop_
_geom_bond_atom_site_label_1
_geom_bond_atom_site_label_2
_geom_bond_distance
_geom_bond_site_symmetry_2
_geom_bond_publ_flag
Br1 C6 1.896(6) . ?
N1 H1A 0.8900 . ?
N1 H1B 0.8900 . ?
N1 H1C 0.8900 . ?
N1 C2 1.506(6) . ?
C1 H1D 0.9600 . ?
C1 H1E 0.9600 . ?
C1 H1F 0.9600 . ?
C1 C2 1.497(7) . ?
C2 H2 0.9800 . ?
C2 C3 1.513(7) . ?
C3 C4 1.377(7) . ?
C3 C8 1.378(7) . ?
C4 H4 0.9300 . ?
C4 C5 1.378(7) . ?
C5 H5 0.9300 . ?
C5 C6 1.343(8) . ?
C6 C7 1.357(8) . ?
C7 H7 0.9300 . ?
C7 C8 1.369(7) . ?
C8 H8 0.9300 . ?

loop_
_geom_hbond_atom_site_label_D
_geom_hbond_atom_site_label_H
_geom_hbond_atom_site_label_A
_geom_hbond_distance_DH
_geom_hbond_distance_HA
_geom_hbond_distance_DA
_geom_hbond_angle_DHA
_geom_hbond_site_symmetry_A
_geom_hbond_publ_flag
N1 H1A Cl1 0.89 2.32 3.163(5) 159.3 . yes
N1 H1B Cl1 0.89 2.26 3.142(4) 173.6 7_566 yes
N1 H1C Cl1 0.89 2.28 3.149(4) 166.3 2_655 yes

loop_
_geom_torsion_atom_site_label_1
_geom_torsion_atom_site_label_2
_geom_torsion_atom_site_label_3
_geom_torsion_atom_site_label_4
_geom_torsion
_geom_torsion_site_symmetry_1
_geom_torsion_site_symmetry_2
_geom_torsion_site_symmetry_3
_geom_torsion_site_symmetry_4
_geom_torsion_publ_flag
Br1 C6 C7 C8 179.3(5) . . . . ?
N1 C2 C3 C4 118.0(5) . . . . ?
N1 C2 C3 C8 -62.0(6) . . . . ?
C1 C2 C3 C4 -4.1(7) . . . . ?
C1 C2 C3 C8 176.0(5) . . . . ?
C2 C3 C4 C5 -179.4(5) . . . . ?
C2 C3 C8 C7 178.1(5) . . . . ?
C3 C4 C5 C6 0.7(8) . . . . ?
C4 C3 C8 C7 -1.9(8) . . . . ?
C4 C5 C6 Br1 179.4(4) . . . . ?
C4 C5 C6 C7 -0.8(9) . . . . ?
C5 C6 C7 C8 -0.4(10) . . . . ?
C6 C7 C8 C3 1.8(10) . . . . ?
C8 C3 C4 C5 0.6(8) . . . . ?
